data_1519241
loop_
_publ_author_name
'Coles, Simon J.'
'Hursthouse, Michael B.'
'Mayer, Thomas A.'
'Threlfall, Terry L.'

_publ_section_title
;
 N-(3-Methyl-1H-pyridin-2-ylidene)-benzenesulfonamide
;
_journal_name_full 'Crystal Structure Report Archive'
_journal_page_first 197
_journal_year 2000
_chemical_formula_sum 'C12 H12 N2 O2 S'
_chemical_formula_weight 248.30
_space_group_IT_number 15
_symmetry_cell_setting monoclinic
_symmetry_space_group_name_Hall '-C 2yc'
_symmetry_space_group_name_H-M 'C 1 2/c 1'
_atom_sites_solution_hydrogens geom
_atom_sites_solution_primary direct
_atom_sites_solution_secondary difmap
_cell_angle_alpha 90.00
_cell_angle_beta 115.96(3)
_cell_angle_gamma 90.00
_cell_formula_units_Z 8
_cell_length_a 18.931(4)
_cell_length_b 9.4130(19)
_cell_length_c 14.701(3)
_cell_measurement_temperature 293(2)
_cell_measurement_theta_max 27.55
_cell_measurement_theta_min 2.966
_cell_volume 2355.4(10)
_computing_cell_refinement 'DENZO & COLLECT'
_computing_data_collection 'DENZO (Otwinowski & Minor, 1997) & COLLECT (Hooft, 1998)'
_computing_data_reduction 'DENZO & COLLECT'
_computing_structure_refinement 'SHELXL-97 (Sheldrick, 1997)'
_computing_structure_solution 'SHELXS-97 (Sheldrick, 1997)'
_diffrn_ambient_temperature 293(2)
_diffrn_detector_area_resol_mean 9.091
_diffrn_measured_fraction_theta_full 0.931
_diffrn_measured_fraction_theta_max 0.931
_diffrn_measurement_device_type 'Nonius KappaCCD'
_diffrn_measurement_method '\f and \w scans'
_diffrn_radiation_monochromator graphite
_diffrn_radiation_source 'Nonius FR591 rotating anode'
_diffrn_radiation_type MoK\a
_diffrn_radiation_wavelength 0.71073
_diffrn_reflns_av_R_equivalents 0.0690
_diffrn_reflns_av_sigmaI/netI 0.0830
_diffrn_reflns_limit_h_max 24
_diffrn_reflns_limit_h_min -24
_diffrn_reflns_limit_k_max 12
_diffrn_reflns_limit_k_min -12
_diffrn_reflns_limit_l_max 16
_diffrn_reflns_limit_l_min -15
_diffrn_reflns_number 7634
_diffrn_reflns_theta_full 27.55
_diffrn_reflns_theta_max 27.55
_diffrn_reflns_theta_min 2.96
_exptl_absorpt_coefficient_mu 0.266
_exptl_absorpt_correction_T_max 0.987
_exptl_absorpt_correction_T_min 0.961
_exptl_absorpt_correction_type multi-scan
_exptl_crystal_colour colourless
_exptl_crystal_density_diffrn 1.400
_exptl_crystal_density_method 'not measured'
_exptl_crystal_description plate
_exptl_crystal_F_000 1040
_exptl_crystal_size_max 0.15
_exptl_crystal_size_mid 0.15
_exptl_crystal_size_min 0.05
_refine_diff_density_max 0.303
_refine_diff_density_min -0.371
_refine_diff_density_rms 0.064
_refine_ls_extinction_coef 0.0014(5)
_refine_ls_extinction_expression Fc^*^=kFc[1+0.001xFc^2^\l^3^/sin(2\q)]^-1/4^
_refine_ls_extinction_method SHELXL
_refine_ls_goodness_of_fit_ref 0.977
_refine_ls_hydrogen_treatment mixed
_refine_ls_matrix_type full
_refine_ls_number_parameters 203
_refine_ls_number_reflns 2539
_refine_ls_number_restraints 0
_refine_ls_restrained_S_all 0.977
_refine_ls_R_factor_all 0.0976
_refine_ls_R_factor_gt 0.0481
_refine_ls_shift/su_max 0.002
_refine_ls_shift/su_mean 0.000
_refine_ls_structure_factor_coef Fsqd
_refine_ls_weighting_details 'calc w=1/[\s^2^(Fo^2^)+(0.0593P)^2^+0.0000P] where P=(Fo^2^+2Fc^2^)/3'
_refine_ls_weighting_scheme calc
_refine_ls_wR_factor_gt 0.1024
_refine_ls_wR_factor_ref 0.1205
_reflns_number_gt 1589
_reflns_number_total 2539
_reflns_threshold_expression >2sigma(I)
_cod_data_source_file eCrystal-197.cif
_cod_data_source_block 00tlt008
_cod_depositor_comments
;
Citation :
Coles, Simon J. and Hursthouse, Michael B. and Mayer, Thomas A. and 
Threlfall, Terry L (2000) 
University of Southampton, Crystal Structure Report Archive. 
(doi:10.5258/ecrystals/197)

More at:
http://ecrystals.chem.soton.ac.uk/197/
;
_cod_original_cell_volume 2355.4(8)
_cod_original_sg_symbol_H-M C2/c
_cod_database_code 1519241

loop_
_symmetry_equiv_pos_as_xyz
'x, y, z'
'-x, y, -z+1/2'
'x+1/2, y+1/2, z'
'-x+1/2, y+1/2, -z+1/2'
'-x, -y, -z'
'x, -y, z-1/2'
'-x+1/2, -y+1/2, -z'
'x+1/2, -y+1/2, z-1/2'

loop_
_atom_site_label
_atom_site_type_symbol
_atom_site_fract_x
_atom_site_fract_y
_atom_site_fract_z
_atom_site_U_iso_or_equiv
_atom_site_adp_type
_atom_site_occupancy
_atom_site_symmetry_multiplicity
_atom_site_calc_flag
_atom_site_refinement_flags
_atom_site_disorder_assembly
_atom_site_disorder_group
H15 H 0.2570(14) 0.741(2) -0.1490(17) 0.030(7) Uiso 1 1 d . . .
H22B H 0.5870(17) 0.756(3) 0.230(2) 0.056(9) Uiso 1 1 d . . .
H20 H 0.5576(16) 0.414(3) 0.1618(17) 0.038(7) Uiso 1 1 d . . .
H13 H 0.4403(15) 0.991(3) -0.1081(18) 0.034(7) Uiso 1 1 d . . .
H18 H 0.3143(16) 0.418(3) 0.0160(18) 0.046(8) Uiso 1 1 d . . .
H17 H 0.3306(18) 0.659(3) 0.032(2) 0.063(11) Uiso 1 1 d . . .
H12 H 0.4205(15) 0.943(3) -0.2749(18) 0.035(7) Uiso 1 1 d . . .
H11 H 0.3169(16) 0.790(3) -0.373(2) 0.047(8) Uiso 1 1 d . . .
H22C H 0.5927(15) 0.742(3) 0.1253(19) 0.048(8) Uiso 1 1 d . . .
H19 H 0.4369(15) 0.284(3) 0.0850(18) 0.048(8) Uiso 1 1 d . . .
H16 H 0.2425(15) 0.687(3) -0.3105(18) 0.031(7) Uiso 1 1 d . . .
H22A H 0.631(2) 0.627(4) 0.208(2) 0.078(11) Uiso 1 1 d . . .
S11 S 0.36636(4) 0.91574(6) 0.00873(4) 0.0264(2) Uani 1 1 d . . .
O11 O 0.38681(10) 1.06403(17) 0.02256(12) 0.0335(5) Uani 1 1 d . . .
O12 O 0.29621(10) 0.87617(18) 0.01905(12) 0.0330(5) Uani 1 1 d . . .
N12 N 0.44240(11) 0.8285(2) 0.08216(13) 0.0275(5) Uani 1 1 d . . .
N13 N 0.37258(14) 0.6081(2) 0.04963(15) 0.0324(5) Uani 1 1 d . . .
C13 C 0.40047(15) 0.9279(3) -0.15210(18) 0.0287(6) Uani 1 1 d . . .
C17 C 0.43997(14) 0.6856(3) 0.08683(16) 0.0253(6) Uani 1 1 d . . .
C21 C 0.51173(14) 0.6087(3) 0.13282(16) 0.0291(6) Uani 1 1 d . . .
C14 C 0.35076(13) 0.8700(2) -0.11549(16) 0.0242(6) Uani 1 1 d . . .
C12 C 0.38802(16) 0.8975(3) -0.24994(19) 0.0363(7) Uani 1 1 d . . .
C15 C 0.29083(15) 0.7780(3) -0.17395(18) 0.0303(6) Uani 1 1 d . . .
C20 C 0.50894(18) 0.4638(3) 0.13125(19) 0.0355(7) Uani 1 1 d . . .
C18 C 0.37031(19) 0.4636(3) 0.0480(2) 0.0405(7) Uani 1 1 d . . .
C22 C 0.58671(18) 0.6890(4) 0.1776(2) 0.0429(7) Uani 1 1 d . . .
C11 C 0.32750(16) 0.8081(3) -0.30904(19) 0.0369(7) Uani 1 1 d . . .
C19 C 0.43779(18) 0.3890(3) 0.0876(2) 0.0410(7) Uani 1 1 d . . .
C16 C 0.28014(16) 0.7466(3) -0.27177(19) 0.0355(7) Uani 1 1 d . . .

loop_
_atom_site_aniso_label
_atom_site_aniso_U_11
_atom_site_aniso_U_22
_atom_site_aniso_U_33
_atom_site_aniso_U_23
_atom_site_aniso_U_13
_atom_site_aniso_U_12
S11 0.0296(4) 0.0234(4) 0.0289(3) -0.0020(3) 0.0153(3) -0.0039(3)
O11 0.0442(12) 0.0210(10) 0.0397(10) -0.0067(7) 0.0225(9) -0.0077(8)
O12 0.0319(11) 0.0341(11) 0.0410(10) -0.0053(8) 0.0233(9) -0.0068(8)
N12 0.0285(12) 0.0261(13) 0.0258(10) 0.0006(8) 0.0098(9) -0.0050(9)
N13 0.0314(14) 0.0275(14) 0.0385(12) 0.0013(9) 0.0156(11) -0.0056(11)
C13 0.0292(15) 0.0277(15) 0.0293(13) 0.0011(11) 0.0129(11) -0.0021(12)
C17 0.0279(15) 0.0261(14) 0.0247(12) 0.0003(10) 0.0142(11) -0.0056(12)
C21 0.0301(15) 0.0325(17) 0.0246(12) 0.0011(10) 0.0120(11) -0.0039(12)
C14 0.0237(14) 0.0236(14) 0.0247(12) 0.0017(9) 0.0100(11) 0.0020(11)
C12 0.0366(17) 0.0409(18) 0.0367(15) 0.0050(12) 0.0210(13) -0.0005(14)
C15 0.0247(15) 0.0317(16) 0.0341(14) -0.0030(11) 0.0125(12) -0.0031(12)
C20 0.0385(18) 0.0328(17) 0.0374(15) 0.0053(12) 0.0186(13) 0.0040(14)
C18 0.043(2) 0.0248(17) 0.0529(17) 0.0009(12) 0.0203(15) -0.0102(14)
C22 0.0338(19) 0.0405(19) 0.0455(17) 0.0044(14) 0.0092(14) -0.0032(15)
C11 0.0363(17) 0.0481(19) 0.0254(14) -0.0013(12) 0.0126(13) 0.0087(14)
C19 0.049(2) 0.0249(18) 0.0503(17) 0.0013(12) 0.0233(15) -0.0044(15)
C16 0.0280(16) 0.0366(17) 0.0359(14) -0.0113(12) 0.0083(12) -0.0020(14)

loop_
_atom_type_symbol
_atom_type_description
_atom_type_scat_dispersion_real
_atom_type_scat_dispersion_imag
_atom_type_scat_source
C C 0.0033 0.0016 'International Tables Vol C Tables 4.2.6.8 and 6.1.1.4'
H H 0.0000 0.0000 'International Tables Vol C Tables 4.2.6.8 and 6.1.1.4'
N N 0.0061 0.0033 'International Tables Vol C Tables 4.2.6.8 and 6.1.1.4'
O O 0.0106 0.0060 'International Tables Vol C Tables 4.2.6.8 and 6.1.1.4'
S S 0.1246 0.1234 'International Tables Vol C Tables 4.2.6.8 and 6.1.1.4'

loop_
_geom_angle_atom_site_label_1
_geom_angle_atom_site_label_2
_geom_angle_atom_site_label_3
_geom_angle
_geom_angle_site_symmetry_1
_geom_angle_site_symmetry_3
O11 S11 O12 115.89(10) . .
O11 S11 N12 107.23(11) . .
O12 S11 N12 113.14(10) . .
O11 S11 C14 107.14(10) . .
O12 S11 C14 107.37(11) . .
N12 S11 C14 105.43(10) . .
C17 N12 S11 120.43(17) . .
C17 N13 C18 124.0(2) . .
C12 C13 C14 119.2(2) . .
N12 C17 N13 124.1(2) . .
N12 C17 C21 119.0(2) . .
N13 C17 C21 116.9(2) . .
C20 C21 C17 118.6(2) . .
C20 C21 C22 122.6(3) . .
C17 C21 C22 118.8(2) . .
C13 C14 C15 121.1(2) . .
C13 C14 S11 118.05(18) . .
C15 C14 S11 120.87(18) . .
C11 C12 C13 119.9(2) . .
C14 C15 C16 118.8(2) . .
C21 C20 C19 122.1(3) . .
C19 C18 N13 119.8(3) . .
C16 C11 C12 121.0(2) . .
C18 C19 C20 118.4(3) . .
C11 C16 C15 120.0(3) . .

loop_
_geom_bond_atom_site_label_1
_geom_bond_atom_site_label_2
_geom_bond_distance
_geom_bond_site_symmetry_2
S11 O11 1.4390(17) .
S11 O12 1.4497(16) .
S11 N12 1.597(2) .
S11 C14 1.771(2) .
N12 C17 1.349(3) .
N13 C17 1.359(3) .
N13 C18 1.362(3) .
C13 C12 1.382(3) .
C13 C14 1.384(3) .
C17 C21 1.422(3) .
C21 C20 1.366(4) .
C21 C22 1.484(4) .
C14 C15 1.386(3) .
C12 C11 1.380(4) .
C15 C16 1.393(3) .
C20 C19 1.402(4) .
C18 C19 1.346(4) .
C11 C16 1.367(4) .
